data_7107862
loop_
_publ_author_name
'Stephen J. Murray'
'Helge Muller-Bunz'
'Hasim Ibrahim'

_publ_section_title
;
 Congested C2-symmetric aryliodanes based on an anti-dimethanoanthracene
 backbone
;
_journal_name_full Chem.Commun.
_journal_page_first 6268
_journal_paper_doi 10.1039/c2cc32280c
_journal_volume 48
_journal_year 2012
_chemical_formula_moiety 'C22 H22 I, C7 H7 O3 S, 2 (C H Cl3)'
_chemical_formula_sum 'C31 H31 Cl6 I O3 S'
_chemical_formula_weight 823.22
_chemical_name_systematic
;
?
;
_space_group_IT_number 2
_symmetry_cell_setting triclinic
_symmetry_space_group_name_Hall '-P 1'
_symmetry_space_group_name_H-M 'P -1'
_atom_sites_solution_hydrogens geom
_atom_sites_solution_primary direct
_atom_sites_solution_secondary difmap
_audit_creation_method SHELXL-97
_cell_angle_alpha 80.086(2)
_cell_angle_beta 76.784(2)
_cell_angle_gamma 89.133(2)
_cell_formula_units_Z 2
_cell_length_a 11.4318(9)
_cell_length_b 11.7919(9)
_cell_length_c 13.3530(10)
_cell_measurement_reflns_used 5420
_cell_measurement_temperature 100(2)
_cell_measurement_theta_max 24.66
_cell_measurement_theta_min 2.13
_cell_volume 1725.6(2)
_computing_cell_refinement 'Bruker SAINT'
_computing_data_collection 'Bruker SMART'
_computing_data_reduction 'Bruker SAINT'
_computing_molecular_graphics 'Bruker SHELXTL'
_computing_publication_material 'Bruker SHELXTL'
_computing_structure_refinement 'SHELXL-97 (Sheldrick, 1997)'
_computing_structure_solution 'SHELXS-97 (Sheldrick, 1990)'
_diffrn_ambient_temperature 100(2)
_diffrn_detector_area_resol_mean 8.366
_diffrn_measured_fraction_theta_full 0.984
_diffrn_measured_fraction_theta_max 0.984
_diffrn_measurement_device_type 'CCD area detector'
_diffrn_measurement_method '\f and \w scans'
_diffrn_radiation_monochromator graphite
_diffrn_radiation_source 'sealed tube'
_diffrn_radiation_type MoK\a
_diffrn_radiation_wavelength 0.71073
_diffrn_reflns_av_R_equivalents 0.0213
_diffrn_reflns_av_sigmaI/netI 0.0318
_diffrn_reflns_limit_h_max 13
_diffrn_reflns_limit_h_min -13
_diffrn_reflns_limit_k_max 13
_diffrn_reflns_limit_k_min -13
_diffrn_reflns_limit_l_max 15
_diffrn_reflns_limit_l_min -15
_diffrn_reflns_number 13766
_diffrn_reflns_theta_full 24.86
_diffrn_reflns_theta_max 24.86
_diffrn_reflns_theta_min 2.13
_exptl_absorpt_coefficient_mu 1.484
_exptl_absorpt_correction_T_max 0.7080
_exptl_absorpt_correction_T_min 0.5529
_exptl_absorpt_correction_type multi-scan
_exptl_absorpt_process_details
;
SADABS v.2.10 (Bruker,2003) was used for absorption correction.
R(int) for selected reflections was 0.047 before and 0.020 after
correction. The Ratio of minimum to maximum transmission is 0.780998.
The \l/2 correction factor is 0.0015
;
_exptl_crystal_colour colourless
_exptl_crystal_density_diffrn 1.584
_exptl_crystal_density_method 'not measured'
_exptl_crystal_description block
_exptl_crystal_F_000 824
_exptl_crystal_size_max 0.30
_exptl_crystal_size_mid 0.28
_exptl_crystal_size_min 0.25
_refine_diff_density_max 1.107
_refine_diff_density_min -0.605
_refine_diff_density_rms 0.086
_refine_ls_extinction_method none
_refine_ls_goodness_of_fit_ref 1.034
_refine_ls_hydrogen_treatment constr
_refine_ls_matrix_type full
_refine_ls_number_parameters 380
_refine_ls_number_reflns 5891
_refine_ls_number_restraints 0
_refine_ls_restrained_S_all 1.034
_refine_ls_R_factor_all 0.0415
_refine_ls_R_factor_gt 0.0365
_refine_ls_shift/su_max 0.003
_refine_ls_shift/su_mean 0.000
_refine_ls_structure_factor_coef Fsqd
_refine_ls_weighting_details 'calc w=1/[\s^2^(Fo^2^)+(0.0466P)^2^+2.1430P] where P=(Fo^2^+2Fc^2^)/3'
_refine_ls_weighting_scheme calc
_refine_ls_wR_factor_gt 0.0868
_refine_ls_wR_factor_ref 0.0897
_reflns_number_gt 5321
_reflns_number_total 5891
_reflns_threshold_expression I>2\s(I)
_cod_data_source_file c2cc32280c.txt
_cod_data_source_block has21
_cod_original_formula_sum 'C31 H31 O3 S Cl6 I'
_cod_database_code 7107862

loop_
_symmetry_equiv_pos_as_xyz
'x, y, z'
'-x, -y, -z'

loop_
_atom_site_label
_atom_site_type_symbol
_atom_site_fract_x
_atom_site_fract_y
_atom_site_fract_z
_atom_site_U_iso_or_equiv
_atom_site_adp_type
_atom_site_occupancy
_atom_site_symmetry_multiplicity
_atom_site_calc_flag
_atom_site_refinement_flags
I I 0.30028(2) 0.622664(19) 0.463200(18) 0.02909(9) Uani 1 1 d .
C1 C 0.2924(3) 0.7804(3) 0.3639(3) 0.0279(8) Uani 1 1 d .
C2 C 0.2884(4) 0.8818(3) 0.4020(3) 0.0422(10) Uani 1 1 d .
C3 C 0.2852(8) 0.9106(4) 0.5085(4) 0.087(2) Uani 1 1 d .
H3 H 0.3196 0.8509 0.5557 0.104 Uiso 1 1 calc R
C4 C 0.1638(11) 0.9406(7) 0.5505(6) 0.140(4) Uani 1 1 d .
H4A H 0.1521 0.9505 0.6242 0.169 Uiso 1 1 calc R
H4B H 0.1055 0.8816 0.5457 0.169 Uiso 1 1 calc R
C5 C 0.1517(10) 1.0533(5) 0.4807(5) 0.138(4) Uani 1 1 d .
H5A H 0.1316 1.1157 0.5223 0.166 Uiso 1 1 calc R
H5B H 0.0879 1.0468 0.4427 0.166 Uiso 1 1 calc R
C6 C 0.2775(7) 1.0784(4) 0.4021(4) 0.084(2) Uani 1 1 d .
H6 H 0.2945 1.1595 0.3645 0.101 Uiso 1 1 calc R
C7 C 0.2851(4) 0.9860(3) 0.3345(3) 0.0448(10) Uani 1 1 d .
C8 C 0.3610(10) 1.0303(6) 0.4713(6) 0.145(4) Uani 1 1 d .
H8A H 0.3603 1.0733 0.5288 0.174 Uiso 1 1 calc R
H8B H 0.4443 1.0217 0.4319 0.174 Uiso 1 1 calc R
C9 C 0.2857(5) 0.9888(4) 0.2312(4) 0.0561(13) Uani 1 1 d .
H9 H 0.2820 1.0597 0.1860 0.067 Uiso 1 1 calc R
C10 C 0.2917(5) 0.8868(4) 0.1953(3) 0.0472(11) Uani 1 1 d .
C11 C 0.2983(6) 0.8614(4) 0.0873(4) 0.0669(15) Uani 1 1 d .
H11 H 0.2677 0.9227 0.0387 0.080 Uiso 1 1 calc R
C12 C 0.4249(6) 0.8296(5) 0.0513(4) 0.0744(16) Uani 1 1 d .
H12A H 0.4808 0.8871 0.0622 0.089 Uiso 1 1 calc R
H12B H 0.4431 0.8236 -0.0237 0.089 Uiso 1 1 calc R
C13 C 0.4346(5) 0.7142(4) 0.1177(3) 0.0542(12) Uani 1 1 d .
H13A H 0.4973 0.7172 0.1576 0.065 Uiso 1 1 calc R
H13B H 0.4547 0.6539 0.0738 0.065 Uiso 1 1 calc R
C14 C 0.3096(4) 0.6900(4) 0.1920(3) 0.0451(10) Uani 1 1 d .
H14 H 0.2897 0.6086 0.2278 0.054 Uiso 1 1 calc R
C15 C 0.2961(3) 0.7810(3) 0.2605(3) 0.0322(8) Uani 1 1 d .
C16 C 0.2319(5) 0.7441(5) 0.1119(5) 0.0745(18) Uani 1 1 d .
H16A H 0.2425 0.7052 0.0505 0.089 Uiso 1 1 calc R
H16B H 0.1455 0.7481 0.1451 0.089 Uiso 1 1 calc R
C17 C 0.1197(3) 0.6207(3) 0.5476(3) 0.0307(8) Uani 1 1 d .
C18 C 0.0287(3) 0.6451(3) 0.4957(3) 0.0356(9) Uani 1 1 d .
H18 H 0.0461 0.6632 0.4216 0.043 Uiso 1 1 calc R
C19 C -0.0877(4) 0.6427(3) 0.5532(4) 0.0411(10) Uani 1 1 d .
H19 H -0.1516 0.6599 0.5188 0.049 Uiso 1 1 calc R
C20 C -0.1117(4) 0.6155(4) 0.6600(4) 0.0495(11) Uani 1 1 d .
H20 H -0.1924 0.6138 0.6994 0.059 Uiso 1 1 calc R
C21 C -0.0195(4) 0.5906(4) 0.7106(4) 0.0565(13) Uani 1 1 d .
H21 H -0.0370 0.5723 0.7847 0.068 Uiso 1 1 calc R
C22 C 0.0982(4) 0.5921(4) 0.6542(3) 0.0444(10) Uani 1 1 d .
H22 H 0.1622 0.5739 0.6883 0.053 Uiso 1 1 calc R
O1 O 0.7017(2) 0.6041(2) 0.42925(19) 0.0362(6) Uani 1 1 d .
O2 O 0.6911(3) 0.5688(2) 0.2603(2) 0.0416(7) Uani 1 1 d .
O3 O 0.5315(2) 0.6687(3) 0.3577(3) 0.0539(8) Uani 1 1 d .
S S 0.65739(8) 0.64412(7) 0.33633(7) 0.0281(2) Uani 1 1 d .
C23 C 0.7327(3) 0.7770(3) 0.2781(3) 0.0280(8) Uani 1 1 d .
C24 C 0.6684(4) 0.8706(3) 0.2441(3) 0.0357(9) Uani 1 1 d .
H24 H 0.5835 0.8647 0.2549 0.043 Uiso 1 1 calc R
C25 C 0.7291(4) 0.9726(3) 0.1945(3) 0.0470(11) Uani 1 1 d .
H25 H 0.6852 1.0368 0.1708 0.056 Uiso 1 1 calc R
C26 C 0.8502(5) 0.9829(4) 0.1791(4) 0.0534(12) Uani 1 1 d .
C29 C 0.9169(6) 1.0951(5) 0.1243(5) 0.085(2) Uani 1 1 d .
H29A H 0.9678 1.0840 0.0571 0.127 Uiso 1 1 calc R
H29B H 0.9671 1.1186 0.1680 0.127 Uiso 1 1 calc R
H29C H 0.8587 1.1549 0.1125 0.127 Uiso 1 1 calc R
C27 C 0.9138(4) 0.8891(4) 0.2149(4) 0.0539(12) Uani 1 1 d .
H27 H 0.9985 0.8961 0.2057 0.065 Uiso 1 1 calc R
C28 C 0.8550(4) 0.7857(3) 0.2638(3) 0.0411(10) Uani 1 1 d .
H28 H 0.8989 0.7214 0.2872 0.049 Uiso 1 1 calc R
C30 C 0.5379(3) 0.3730(3) 0.2415(3) 0.0331(8) Uani 1 1 d .
H30 H 0.5800 0.4501 0.2218 0.040 Uiso 1 1 calc R
Cl1 Cl 0.44353(10) 0.36559(11) 0.15577(8) 0.0489(3) Uani 1 1 d .
Cl2 Cl 0.64709(11) 0.26661(11) 0.22962(10) 0.0589(3) Uani 1 1 d .
Cl3 Cl 0.45432(9) 0.35956(8) 0.37033(7) 0.0375(2) Uani 1 1 d .
C31 C 0.8105(4) 0.6472(4) 0.0366(3) 0.0406(9) Uani 1 1 d .
H31 H 0.7727 0.6434 0.1125 0.049 Uiso 1 1 calc R
Cl4 Cl 0.96580(10) 0.64371(10) 0.02251(10) 0.0540(3) Uani 1 1 d .
Cl5 Cl 0.75697(11) 0.52757(10) -0.00375(10) 0.0549(3) Uani 1 1 d .
Cl6 Cl 0.76732(12) 0.77456(11) -0.03075(12) 0.0703(4) Uani 1 1 d .

loop_
_atom_site_aniso_label
_atom_site_aniso_U_11
_atom_site_aniso_U_22
_atom_site_aniso_U_33
_atom_site_aniso_U_23
_atom_site_aniso_U_13
_atom_site_aniso_U_12
I 0.03282(14) 0.02265(14) 0.03154(15) 0.00336(9) -0.01285(10) 0.00105(9)
C1 0.0311(19) 0.0195(17) 0.034(2) 0.0015(15) -0.0134(16) 0.0033(14)
C2 0.067(3) 0.026(2) 0.037(2) -0.0026(17) -0.021(2) -0.0010(19)
C3 0.193(8) 0.037(3) 0.042(3) -0.014(2) -0.048(4) 0.014(4)
C4 0.274(13) 0.074(5) 0.069(5) -0.021(4) -0.027(6) 0.053(7)
C5 0.292(13) 0.045(4) 0.059(4) -0.013(3) 0.000(6) 0.028(5)
C6 0.183(7) 0.023(2) 0.059(4) -0.009(2) -0.054(4) 0.007(3)
C7 0.071(3) 0.025(2) 0.041(2) -0.0022(18) -0.022(2) 0.0018(19)
C8 0.302(13) 0.074(5) 0.126(7) -0.055(5) -0.158(8) 0.037(6)
C9 0.099(4) 0.024(2) 0.049(3) 0.0061(19) -0.033(3) -0.003(2)
C10 0.082(3) 0.032(2) 0.030(2) 0.0017(17) -0.022(2) -0.005(2)
C11 0.115(5) 0.046(3) 0.039(3) -0.001(2) -0.021(3) 0.009(3)
C12 0.112(5) 0.062(3) 0.052(3) -0.004(3) -0.027(3) 0.002(3)
C13 0.075(3) 0.050(3) 0.033(2) -0.008(2) -0.002(2) 0.012(2)
C14 0.062(3) 0.032(2) 0.039(2) -0.0104(18) -0.004(2) 0.000(2)
C15 0.036(2) 0.030(2) 0.029(2) -0.0032(16) -0.0063(16) -0.0019(16)
C16 0.072(4) 0.093(4) 0.089(4) -0.065(4) -0.044(3) 0.018(3)
C17 0.035(2) 0.0215(18) 0.035(2) -0.0053(15) -0.0069(16) 0.0017(15)
C18 0.041(2) 0.028(2) 0.041(2) -0.0047(17) -0.0161(18) -0.0015(16)
C19 0.036(2) 0.031(2) 0.062(3) -0.013(2) -0.017(2) 0.0018(17)
C20 0.039(2) 0.039(2) 0.063(3) -0.006(2) 0.001(2) 0.0045(19)
C21 0.052(3) 0.070(3) 0.038(3) -0.001(2) 0.001(2) 0.018(2)
C22 0.045(2) 0.049(3) 0.037(2) -0.004(2) -0.0113(19) 0.011(2)
O1 0.0508(17) 0.0302(14) 0.0268(14) 0.0024(11) -0.0128(12) 0.0028(12)
O2 0.0601(18) 0.0326(15) 0.0323(15) -0.0036(12) -0.0115(13) -0.0142(13)
O3 0.0286(15) 0.0497(18) 0.070(2) 0.0196(16) -0.0067(14) -0.0021(13)
S 0.0298(5) 0.0251(5) 0.0272(5) 0.0038(4) -0.0081(4) -0.0010(4)
C23 0.036(2) 0.0255(19) 0.0220(18) -0.0041(14) -0.0045(15) -0.0023(15)
C24 0.044(2) 0.028(2) 0.033(2) -0.0027(16) -0.0069(17) 0.0031(17)
C25 0.071(3) 0.024(2) 0.042(2) -0.0037(18) -0.007(2) 0.003(2)
C26 0.075(3) 0.027(2) 0.050(3) -0.009(2) 0.007(2) -0.009(2)
C29 0.102(5) 0.042(3) 0.090(4) -0.011(3) 0.022(4) -0.031(3)
C27 0.039(2) 0.051(3) 0.065(3) -0.019(2) 0.008(2) -0.014(2)
C28 0.037(2) 0.033(2) 0.051(3) -0.0113(19) -0.0024(19) 0.0010(17)
C30 0.036(2) 0.033(2) 0.032(2) -0.0105(16) -0.0097(17) 0.0024(16)
Cl1 0.0434(6) 0.0743(8) 0.0354(6) -0.0189(5) -0.0152(5) -0.0001(5)
Cl2 0.0626(7) 0.0630(8) 0.0544(7) -0.0203(6) -0.0147(6) 0.0313(6)
Cl3 0.0421(5) 0.0421(5) 0.0294(5) -0.0103(4) -0.0072(4) -0.0033(4)
C31 0.041(2) 0.042(2) 0.037(2) -0.0023(18) -0.0079(18) -0.0047(18)
Cl4 0.0430(6) 0.0422(6) 0.0784(8) -0.0008(6) -0.0237(6) -0.0043(5)
Cl5 0.0515(7) 0.0549(7) 0.0618(7) -0.0092(6) -0.0196(6) -0.0123(5)
Cl6 0.0595(8) 0.0535(7) 0.0937(10) 0.0115(7) -0.0273(7) 0.0077(6)

loop_
_atom_type_symbol
_atom_type_description
_atom_type_scat_dispersion_real
_atom_type_scat_dispersion_imag
_atom_type_scat_source
C C 0.0033 0.0016 'International Tables Vol C Tables 4.2.6.8 and 6.1.1.4'
H H 0.0000 0.0000 'International Tables Vol C Tables 4.2.6.8 and 6.1.1.4'
O O 0.0106 0.0060 'International Tables Vol C Tables 4.2.6.8 and 6.1.1.4'
S S 0.1246 0.1234 'International Tables Vol C Tables 4.2.6.8 and 6.1.1.4'
Cl Cl 0.1484 0.1585 'International Tables Vol C Tables 4.2.6.8 and 6.1.1.4'
I I -0.4742 1.8119 'International Tables Vol C Tables 4.2.6.8 and 6.1.1.4'

loop_
_geom_angle_atom_site_label_1
_geom_angle_atom_site_label_2
_geom_angle_atom_site_label_3
_geom_angle
_geom_angle_site_symmetry_3
C1 I C17 95.69(14) .
C1 I O3 76.15(11) .
C17 I O3 168.97(12) .
C1 I O1 170.55(11) 2_666
C17 I O1 84.17(11) 2_666
O3 I O1 105.11(8) 2_666
C15 C1 C2 120.6(3) .
C15 C1 I 119.4(3) .
C2 C1 I 119.9(3) .
C1 C2 C7 119.2(4) .
C1 C2 C3 133.8(4) .
C7 C2 C3 107.1(4) .
C4 C3 C2 106.7(6) .
C4 C3 C8 105.8(6) .
C2 C3 C8 98.2(4) .
C4 C3 H3 114.8 .
C2 C3 H3 114.8 .
C8 C3 H3 114.8 .
C3 C4 C5 102.2(7) .
C3 C4 H4A 111.3 .
C5 C4 H4A 111.3 .
C3 C4 H4B 111.3 .
C5 C4 H4B 111.3 .
H4A C4 H4B 109.2 .
C4 C5 C6 105.7(7) .
C4 C5 H5A 110.6 .
C6 C5 H5A 110.6 .
C4 C5 H5B 110.6 .
C6 C5 H5B 110.6 .
H5A C5 H5B 108.7 .
C8 C6 C7 100.3(4) .
C8 C6 C5 100.9(6) .
C7 C6 C5 103.6(5) .
C8 C6 H6 116.5 .
C7 C6 H6 116.5 .
C5 C6 H6 116.5 .
C9 C7 C2 121.3(4) .
C9 C7 C6 133.4(4) .
C2 C7 C6 105.2(4) .
C6 C8 C3 91.7(6) .
C6 C8 H8A 113.3 .
C3 C8 H8A 113.3 .
C6 C8 H8B 113.3 .
C3 C8 H8B 113.3 .
H8A C8 H8B 110.7 .
C10 C9 C7 118.1(4) .
C10 C9 H9 120.9 .
C7 C9 H9 120.9 .
C9 C10 C15 122.1(4) .
C9 C10 C11 130.9(4) .
C15 C10 C11 107.0(4) .
C12 C11 C10 104.0(5) .
C12 C11 C16 102.1(4) .
C10 C11 C16 101.6(4) .
C12 C11 H11 115.7 .
C10 C11 H11 115.7 .
C16 C11 H11 115.7 .
C11 C12 C13 104.3(5) .
C11 C12 H12A 110.9 .
C13 C12 H12A 110.9 .
C11 C12 H12B 110.9 .
C13 C12 H12B 110.9 .
H12A C12 H12B 108.9 .
C12 C13 C14 104.9(4) .
C12 C13 H13A 110.8 .
C14 C13 H13A 110.8 .
C12 C13 H13B 110.8 .
C14 C13 H13B 110.8 .
H13A C13 H13B 108.8 .
C15 C14 C13 105.0(4) .
C15 C14 C16 100.0(3) .
C13 C14 C16 97.7(4) .
C15 C14 H14 117.0 .
C13 C14 H14 117.0 .
C16 C14 H14 117.0 .
C1 C15 C10 118.7(3) .
C1 C15 C14 134.7(4) .
C10 C15 C14 106.6(3) .
C11 C16 C14 93.2(4) .
C11 C16 H16A 113.1 .
C14 C16 H16A 113.1 .
C11 C16 H16B 113.1 .
C14 C16 H16B 113.1 .
H16A C16 H16B 110.4 .
C22 C17 C18 122.5(4) .
C22 C17 I 117.2(3) .
C18 C17 I 120.3(3) .
C19 C18 C17 118.7(4) .
C19 C18 H18 120.7 .
C17 C18 H18 120.7 .
C20 C19 C18 120.1(4) .
C20 C19 H19 119.9 .
C18 C19 H19 119.9 .
C19 C20 C21 120.4(4) .
C19 C20 H20 119.8 .
C21 C20 H20 119.8 .
C20 C21 C22 120.4(4) .
C20 C21 H21 119.8 .
C22 C21 H21 119.8 .
C17 C22 C21 117.9(4) .
C17 C22 H22 121.0 .
C21 C22 H22 121.0 .
S O3 I 152.61(17) .
O3 S O2 113.1(2) .
O3 S O1 113.67(18) .
O2 S O1 111.62(16) .
O3 S C23 105.74(17) .
O2 S C23 105.80(16) .
O1 S C23 106.12(16) .
C28 C23 C24 120.5(3) .
C28 C23 S 119.6(3) .
C24 C23 S 119.8(3) .
C25 C24 C23 119.3(4) .
C25 C24 H24 120.4 .
C23 C24 H24 120.4 .
C26 C25 C24 121.2(4) .
C26 C25 H25 119.4 .
C24 C25 H25 119.4 .
C25 C26 C27 119.2(4) .
C25 C26 C29 121.1(5) .
C27 C26 C29 119.7(5) .
C26 C29 H29A 109.5 .
C26 C29 H29B 109.5 .
H29A C29 H29B 109.5 .
C26 C29 H29C 109.5 .
H29A C29 H29C 109.5 .
H29B C29 H29C 109.5 .
C28 C27 C26 120.6(4) .
C28 C27 H27 119.7 .
C26 C27 H27 119.7 .
C23 C28 C27 119.3(4) .
C23 C28 H28 120.4 .
C27 C28 H28 120.4 .
Cl3 C30 Cl1 110.8(2) .
Cl3 C30 Cl2 110.8(2) .
Cl1 C30 Cl2 110.4(2) .
Cl3 C30 H30 108.2 .
Cl1 C30 H30 108.2 .
Cl2 C30 H30 108.2 .
Cl6 C31 Cl4 111.6(2) .
Cl6 C31 Cl5 110.5(2) .
Cl4 C31 Cl5 111.2(2) .
Cl6 C31 H31 107.8 .
Cl4 C31 H31 107.8 .
Cl5 C31 H31 107.8 .

loop_
_geom_bond_atom_site_label_1
_geom_bond_atom_site_label_2
_geom_bond_distance
_geom_bond_site_symmetry_2
I C1 2.104(3) .
I C17 2.112(4) .
I O3 2.709(3) .
I O1 2.807(2) 2_666
C1 C15 1.370(5) .
C1 C2 1.374(5) .
C2 C7 1.399(5) .
C2 C3 1.510(6) .
C3 C4 1.437(12) .
C3 C8 1.609(11) .
C3 H3 1.0000 .
C4 C5 1.510(9) .
C4 H4A 0.9900 .
C4 H4B 0.9900 .
C5 C6 1.572(11) .
C5 H5A 0.9900 .
C5 H5B 0.9900 .
C6 C8 1.514(9) .
C6 C7 1.519(6) .
C6 H6 1.0000 .
C7 C9 1.373(6) .
C8 H8A 0.9900 .
C8 H8B 0.9900 .
C9 C10 1.365(6) .
C9 H9 0.9500 .
C10 C15 1.400(5) .
C10 C11 1.507(6) .
C11 C12 1.481(8) .
C11 C16 1.536(8) .
C11 H11 1.0000 .
C12 C13 1.507(7) .
C12 H12A 0.9900 .
C12 H12B 0.9900 .
C13 C14 1.541(6) .
C13 H13A 0.9900 .
C13 H13B 0.9900 .
C14 C15 1.510(5) .
C14 C16 1.588(7) .
C14 H14 1.0000 .
C16 H16A 0.9900 .
C16 H16B 0.9900 .
C17 C22 1.370(6) .
C17 C18 1.377(5) .
C18 C19 1.374(6) .
C18 H18 0.9500 .
C19 C20 1.370(6) .
C19 H19 0.9500 .
C20 C21 1.380(7) .
C20 H20 0.9500 .
C21 C22 1.382(6) .
C21 H21 0.9500 .
C22 H22 0.9500 .
O1 S 1.448(3) .
O2 S 1.445(3) .
O3 S 1.437(3) .
S C23 1.766(4) .
C23 C28 1.369(5) .
C23 C24 1.386(5) .
C24 C25 1.382(6) .
C24 H24 0.9500 .
C25 C26 1.357(7) .
C25 H25 0.9500 .
C26 C27 1.390(7) .
C26 C29 1.519(6) .
C29 H29A 0.9800 .
C29 H29B 0.9800 .
C29 H29C 0.9800 .
C27 C28 1.385(6) .
C27 H27 0.9500 .
C28 H28 0.9500 .
C30 Cl3 1.748(4) .
C30 Cl1 1.756(4) .
C30 Cl2 1.757(4) .
C30 H30 1.0000 .
C31 Cl6 1.739(4) .
C31 Cl4 1.743(4) .
C31 Cl5 1.759(4) .
C31 H31 1.0000 .

loop_
_geom_torsion_atom_site_label_1
_geom_torsion_atom_site_label_2
_geom_torsion_atom_site_label_3
_geom_torsion_atom_site_label_4
_geom_torsion
_geom_torsion_site_symmetry_1
C17 I C1 C15 -109.4(3) .
O3 I C1 C15 78.1(3) .
O1 I C1 C15 -20.7(9) 2_666
C17 I C1 C2 73.2(3) .
O3 I C1 C2 -99.3(3) .
O1 I C1 C2 161.9(5) 2_666
C15 C1 C2 C7 1.6(6) .
I C1 C2 C7 179.0(3) .
C15 C1 C2 C3 -179.2(6) .
I C1 C2 C3 -1.8(8) .
C1 C2 C3 C4 -104.1(7) .
C7 C2 C3 C4 75.2(6) .
C1 C2 C3 C8 146.5(6) .
C7 C2 C3 C8 -34.2(7) .
C2 C3 C4 C5 -68.7(7) .
C8 C3 C4 C5 35.2(7) .
C3 C4 C5 C6 -1.2(8) .
C4 C5 C6 C8 -34.9(7) .
C4 C5 C6 C7 68.7(7) .
C1 C2 C7 C9 0.0(7) .
C3 C2 C7 C9 -179.4(5) .
C1 C2 C7 C6 178.4(5) .
C3 C2 C7 C6 -1.0(6) .
C8 C6 C7 C9 -143.2(7) .
C5 C6 C7 C9 112.8(7) .
C8 C6 C7 C2 38.7(7) .
C5 C6 C7 C2 -65.3(6) .
C7 C6 C8 C3 -55.7(6) .
C5 C6 C8 C3 50.4(5) .
C4 C3 C8 C6 -55.7(7) .
C2 C3 C8 C6 54.3(6) .
C2 C7 C9 C10 -1.1(8) .
C6 C7 C9 C10 -178.9(6) .
C7 C9 C10 C15 0.6(8) .
C7 C9 C10 C11 -177.6(5) .
C9 C10 C11 C12 105.7(7) .
C15 C10 C11 C12 -72.8(5) .
C9 C10 C11 C16 -148.5(6) .
C15 C10 C11 C16 33.0(5) .
C10 C11 C12 C13 70.0(5) .
C16 C11 C12 C13 -35.4(5) .
C11 C12 C13 C14 -2.0(5) .
C12 C13 C14 C15 -65.8(5) .
C12 C13 C14 C16 36.8(5) .
C2 C1 C15 C10 -2.1(6) .
I C1 C15 C10 -179.5(3) .
C2 C1 C15 C14 174.8(4) .
I C1 C15 C14 -2.6(6) .
C9 C10 C15 C1 0.9(7) .
C11 C10 C15 C1 179.5(4) .
C9 C10 C15 C14 -176.7(5) .
C11 C10 C15 C14 1.9(5) .
C13 C14 C15 C1 -110.9(5) .
C16 C14 C15 C1 148.3(5) .
C13 C14 C15 C10 66.2(4) .
C16 C14 C15 C10 -34.6(5) .
C12 C11 C16 C14 56.7(4) .
C10 C11 C16 C14 -50.5(5) .
C15 C14 C16 C11 51.3(4) .
C13 C14 C16 C11 -55.5(4) .
C1 I C17 C22 -134.6(3) .
O3 I C17 C22 -92.9(7) .
O1 I C17 C22 54.9(3) 2_666
C1 I C17 C18 46.8(3) .
O3 I C17 C18 88.5(7) .
O1 I C17 C18 -123.7(3) 2_666
C22 C17 C18 C19 1.3(6) .
I C17 C18 C19 179.8(3) .
C17 C18 C19 C20 -0.6(6) .
C18 C19 C20 C21 0.2(6) .
C19 C20 C21 C22 -0.4(7) .
C18 C17 C22 C21 -1.5(6) .
I C17 C22 C21 179.9(3) .
C20 C21 C22 C17 1.0(7) .
C1 I O3 S 176.0(5) .
C17 I O3 S 133.0(6) .
O1 I O3 S -13.7(5) 2_666
I O3 S O2 88.4(5) .
I O3 S O1 -40.3(5) .
I O3 S C23 -156.3(4) .
O3 S C23 C28 169.5(3) .
O2 S C23 C28 -70.2(3) .
O1 S C23 C28 48.5(3) .
O3 S C23 C24 -12.5(4) .
O2 S C23 C24 107.7(3) .
O1 S C23 C24 -133.6(3) .
C28 C23 C24 C25 0.7(6) .
S C23 C24 C25 -177.2(3) .
C23 C24 C25 C26 -0.4(6) .
C24 C25 C26 C27 -0.7(7) .
C24 C25 C26 C29 179.9(4) .
C25 C26 C27 C28 1.3(7) .
C29 C26 C27 C28 -179.2(5) .
C24 C23 C28 C27 -0.1(6) .
S C23 C28 C27 177.9(3) .
C26 C27 C28 C23 -1.0(7) .
